data_4134940
loop_
_publ_author_name
'Ryan, Austin J.'
'Balasubramani, Sreeganesh'
'Ziller, Joseph W.'
'Furche, Filipp'
'Evans, William J.'

_publ_section_title
;
 Formation of the End-on Bound Lanthanide Dinitrogen Complexes,
 [(R2N)3Ln-N=N-Ln(NR2)3]2-, from Divalent [(R2N)3Ln]1- Salts (R = SiMe3).
;
_journal_name_full 'Journal of the American Chemical Society'
_journal_paper_doi 10.1021/jacs.0c01021
_journal_year 2020
_chemical_formula_sum 'C80 H200 K2 N12 O14 Si12 Tb2'
_chemical_formula_weight 2287.63
_space_group_crystal_system triclinic
_space_group_IT_number 2
_space_group_name_Hall '-P 1'
_space_group_name_H-M_alt 'P -1'
_atom_sites_solution_hydrogens geom
_atom_sites_solution_primary direct
_atom_sites_solution_secondary difmap
_audit_creation_method SHELXL-2014/7
_cell_angle_alpha 102.9109(17)
_cell_angle_beta 96.0143(17)
_cell_angle_gamma 104.6636(17)
_cell_formula_units_Z 2
_cell_length_a 15.437(2)
_cell_length_b 16.218(2)
_cell_length_c 26.133(3)
_cell_measurement_reflns_used 9871
_cell_measurement_temperature 88(2)
_cell_measurement_theta_max 28.83
_cell_measurement_theta_min 2.35
_cell_volume 6078.5(13)
_computing_cell_refinement 'Bruker SAINT 8.34a, 2013'
_computing_data_collection 'Bruker APEX2 2014.11-0, 2014'
_computing_data_reduction 'Bruker SAINT 8.34a, 2013'
_computing_molecular_graphics 'Bruker SHELXTL'
_computing_publication_material 'Bruker SHELXTL'
_computing_structure_refinement 'SHELXL-2014/7 (Sheldrick, 2014)'
_computing_structure_solution 'Bruker SHELXTL 2014/4'
_diffrn_ambient_temperature 88(2)
_diffrn_measured_fraction_theta_full 0.998
_diffrn_measured_fraction_theta_max 0.908
_diffrn_measurement_device_type 'Bruker SMART APEX II CCD'
_diffrn_measurement_method '\f and \w scans'
_diffrn_radiation_type MoK\a
_diffrn_radiation_wavelength 0.71073
_diffrn_reflns_av_R_equivalents 0.0401
_diffrn_reflns_av_unetI/netI 0.0569
_diffrn_reflns_Laue_measured_fraction_full 0.998
_diffrn_reflns_Laue_measured_fraction_max 0.908
_diffrn_reflns_limit_h_max 21
_diffrn_reflns_limit_h_min -21
_diffrn_reflns_limit_k_max 22
_diffrn_reflns_limit_k_min -22
_diffrn_reflns_limit_l_max 35
_diffrn_reflns_limit_l_min -34
_diffrn_reflns_number 75362
_diffrn_reflns_point_group_measured_fraction_full 0.998
_diffrn_reflns_point_group_measured_fraction_max 0.908
_diffrn_reflns_theta_full 25.500
_diffrn_reflns_theta_max 29.178
_diffrn_reflns_theta_min 1.623
_diffrn_source 'fine-focus sealed tube'
_exptl_absorpt_coefficient_mu 1.394
_exptl_absorpt_correction_T_max 0.4319
_exptl_absorpt_correction_T_min 0.3842
_exptl_absorpt_correction_type multi-scan
_exptl_absorpt_process_details 'Bruker SADABS 2014/5'
_exptl_crystal_colour yellow
_exptl_crystal_density_diffrn 1.250
_exptl_crystal_description square
_exptl_crystal_F_000 2424
_exptl_crystal_size_max 0.259
_exptl_crystal_size_mid 0.187
_exptl_crystal_size_min 0.143
_refine_diff_density_max 1.500
_refine_diff_density_min -0.868
_refine_diff_density_rms 0.104
_refine_ls_extinction_method none
_refine_ls_goodness_of_fit_ref 1.012
_refine_ls_hydrogen_treatment constr
_refine_ls_matrix_type full
_refine_ls_number_parameters 1139
_refine_ls_number_reflns 29882
_refine_ls_number_restraints 0
_refine_ls_restrained_S_all 1.012
_refine_ls_R_factor_all 0.0520
_refine_ls_R_factor_gt 0.0334
_refine_ls_shift/su_max 0.002
_refine_ls_shift/su_mean 0.000
_refine_ls_structure_factor_coef Fsqd
_refine_ls_weighting_details 'w=1/[\s^2^(Fo^2^)+(0.0212P)^2^+1.8589P] where P=(Fo^2^+2Fc^2^)/3'
_refine_ls_weighting_scheme calc
_refine_ls_wR_factor_gt 0.0608
_refine_ls_wR_factor_ref 0.0664
_reflns_Friedel_coverage 0.000
_reflns_number_gt 23503
_reflns_number_total 29882
_reflns_threshold_expression 'I > 2\s(I)'
_cod_data_source_file ja0c01021_si_002.cif
_cod_data_source_block ajr27
_cod_original_cell_volume 6078.6(14)
_cod_database_code 4134940
_shelx_shelxl_version_number 2014/7
_shelx_space_group_comment
; 
The symmetry employed for this shelxl refinement is uniquely defined 
by the following loop, which should always be used as a source of 
symmetry information in preference to the above space-group names. 
They are only intended as comments. 
;
_shelx_estimated_absorpt_t_min 0.714
_shelx_estimated_absorpt_t_max 0.826
_exptl_absorpt_special_details
; 
  
 Reflections not merged 
   75369 Corrected reflections written to file ajr27s.hkl 
 Estimated minimum and maximum transmission:  0.3842  0.4319 
 The ratio of these values is more reliable than their absolute values! 
 Additional spherical absorption correction applied with mu*r =  0.6000 
 Lambda/2 correction factor = 0.00150 
;

loop_
_space_group_symop_operation_xyz
'x, y, z'
'-x, -y, -z'

loop_
_atom_site_label
_atom_site_type_symbol
_atom_site_fract_x
_atom_site_fract_y
_atom_site_fract_z
_atom_site_U_iso_or_equiv
_atom_site_adp_type
_atom_site_occupancy
_atom_site_site_symmetry_order
_atom_site_calc_flag
_atom_site_refinement_flags_posn
_atom_site_refinement_flags_adp
_atom_site_refinement_flags_occupancy
_atom_site_disorder_assembly
_atom_site_disorder_group
Tb1 Tb 0.28036(2) 0.65582(2) 0.17809(2) 0.01097(3) Uani 1 1 d . . . . .
Tb2 Tb 0.50254(2) 0.49293(2) 0.27747(2) 0.01106(3) Uani 1 1 d . . . . .
Si1 Si 0.11395(5) 0.45315(4) 0.15906(3) 0.01425(14) Uani 1 1 d . . . . .
Si2 Si 0.04898(5) 0.60933(5) 0.19191(3) 0.01411(14) Uani 1 1 d . . . . .
Si3 Si 0.31272(5) 0.81417(5) 0.29817(3) 0.01623(15) Uani 1 1 d . . . . .
Si4 Si 0.31142(5) 0.88686(5) 0.20306(3) 0.01782(15) Uani 1 1 d . . . . .
Si5 Si 0.43296(5) 0.68734(5) 0.09027(3) 0.01507(15) Uani 1 1 d . . . . .
Si6 Si 0.24037(5) 0.60457(5) 0.03731(3) 0.01564(15) Uani 1 1 d . . . . .
Si7 Si 0.42608(5) 0.26211(5) 0.26524(3) 0.01652(15) Uani 1 1 d . . . . .
Si8 Si 0.31054(5) 0.36839(5) 0.31289(3) 0.01852(16) Uani 1 1 d . . . . .
Si9 Si 0.58631(5) 0.55832(5) 0.41590(3) 0.01921(16) Uani 1 1 d . . . . .
Si10 Si 0.61906(5) 0.70098(5) 0.35972(3) 0.01736(15) Uani 1 1 d . . . . .
Si11 Si 0.71930(5) 0.49336(5) 0.24516(3) 0.01491(15) Uani 1 1 d . . . . .
Si12 Si 0.56804(5) 0.43431(4) 0.15393(3) 0.01409(14) Uani 1 1 d . . . . .
N1 N 0.36925(14) 0.59588(13) 0.21894(8) 0.0140(4) Uani 1 1 d . . . . .
N2 N 0.41645(14) 0.56002(13) 0.24112(8) 0.0152(4) Uani 1 1 d . . . . .
N3 N 0.13554(13) 0.56583(13) 0.17505(8) 0.0134(4) Uani 1 1 d . . . . .
N4 N 0.30238(13) 0.79926(13) 0.23043(8) 0.0142(4) Uani 1 1 d . . . . .
N5 N 0.31987(13) 0.65187(13) 0.09424(8) 0.0139(4) Uani 1 1 d . . . . .
N6 N 0.40680(14) 0.36249(13) 0.28663(8) 0.0158(4) Uani 1 1 d . . . . .
N7 N 0.57805(14) 0.59183(13) 0.35836(8) 0.0156(4) Uani 1 1 d . . . . .
N8 N 0.60520(13) 0.46713(13) 0.22182(8) 0.0125(4) Uani 1 1 d . . . . .
C1 C 0.21897(17) 0.41649(16) 0.15493(10) 0.0175(5) Uani 1 1 d . . . . .
H1A H 0.2518 0.4411 0.1291 0.026 Uiso 1 1 calc R U . . .
H1B H 0.2022 0.3519 0.1435 0.026 Uiso 1 1 calc R U . . .
H1C H 0.2579 0.4372 0.1900 0.026 Uiso 1 1 calc R U . . .
C2 C 0.05616(17) 0.40267(17) 0.20952(10) 0.0193(6) Uani 1 1 d . . . . .
H2A H 0.0904 0.4335 0.2454 0.029 Uiso 1 1 calc R U . . .
H2B H 0.0539 0.3401 0.2020 0.029 Uiso 1 1 calc R U . . .
H2C H -0.0058 0.4082 0.2073 0.029 Uiso 1 1 calc R U . . .
C3 C 0.04022(18) 0.39680(17) 0.09149(10) 0.0209(6) Uani 1 1 d . . . . .
H3A H -0.0226 0.3975 0.0936 0.031 Uiso 1 1 calc R U . . .
H3B H 0.0424 0.3356 0.0805 0.031 Uiso 1 1 calc R U . . .
H3C H 0.0627 0.4281 0.0653 0.031 Uiso 1 1 calc R U . . .
C4 C -0.06303(16) 0.54998(17) 0.14660(10) 0.0194(6) Uani 1 1 d . . . . .
H4A H -0.0559 0.5491 0.1097 0.029 Uiso 1 1 calc R U . . .
H4B H -0.1083 0.5806 0.1567 0.029 Uiso 1 1 calc R U . . .
H4C H -0.0832 0.4893 0.1498 0.029 Uiso 1 1 calc R U . . .
C5 C 0.03341(18) 0.61196(17) 0.26280(10) 0.0204(6) Uani 1 1 d . . . . .
H5A H 0.0002 0.5529 0.2646 0.031 Uiso 1 1 calc R U . . .
H5B H -0.0011 0.6536 0.2748 0.031 Uiso 1 1 calc R U . . .
H5C H 0.0930 0.6308 0.2857 0.031 Uiso 1 1 calc R U . . .
C6 C 0.06975(17) 0.72612(16) 0.18713(10) 0.0193(6) Uani 1 1 d . . . . .
H6A H 0.1263 0.7629 0.2108 0.029 Uiso 1 1 calc R U . . .
H6B H 0.0191 0.7482 0.1977 0.029 Uiso 1 1 calc R U . . .
H6C H 0.0747 0.7283 0.1503 0.029 Uiso 1 1 calc R U . . .
C7 C 0.21782(18) 0.85005(18) 0.32821(11) 0.0251(6) Uani 1 1 d . . . . .
H7A H 0.2204 0.9097 0.3251 0.038 Uiso 1 1 calc R U . . .
H7B H 0.2246 0.8499 0.3659 0.038 Uiso 1 1 calc R U . . .
H7C H 0.1592 0.8091 0.3092 0.038 Uiso 1 1 calc R U . . .
C8 C 0.31080(19) 0.71039(17) 0.31880(10) 0.0238(6) Uani 1 1 d . . . . .
H8A H 0.2578 0.6627 0.2980 0.036 Uiso 1 1 calc R U . . .
H8B H 0.3072 0.7200 0.3568 0.036 Uiso 1 1 calc R U . . .
H8C H 0.3664 0.6941 0.3123 0.036 Uiso 1 1 calc R U . . .
C9 C 0.42154(18) 0.89856(18) 0.33583(11) 0.0267(7) Uani 1 1 d . . . . .
H9A H 0.4733 0.8828 0.3219 0.040 Uiso 1 1 calc R U . . .
H9B H 0.4269 0.8999 0.3737 0.040 Uiso 1 1 calc R U . . .
H9C H 0.4209 0.9569 0.3315 0.040 Uiso 1 1 calc R U . . .
C10 C 0.24892(19) 0.96689(17) 0.23226(12) 0.0275(7) Uani 1 1 d . . . . .
H10A H 0.1844 0.9356 0.2284 0.041 Uiso 1 1 calc R U . . .
H10B H 0.2555 1.0135 0.2135 0.041 Uiso 1 1 calc R U . . .
H10C H 0.2743 0.9932 0.2701 0.041 Uiso 1 1 calc R U . . .
C11 C 0.26327(18) 0.85255(18) 0.12983(11) 0.0241(6) Uani 1 1 d . . . . .
H11A H 0.2904 0.8084 0.1114 0.036 Uiso 1 1 calc R U . . .
H11B H 0.2771 0.9042 0.1153 0.036 Uiso 1 1 calc R U . . .
H11C H 0.1972 0.8272 0.1247 0.036 Uiso 1 1 calc R U . . .
C12 C 0.43314(18) 0.95380(17) 0.20904(11) 0.0249(6) Uani 1 1 d . . . . .
H12A H 0.4599 0.9795 0.2468 0.037 Uiso 1 1 calc R U . . .
H12B H 0.4349 1.0012 0.1912 0.037 Uiso 1 1 calc R U . . .
H12C H 0.4678 0.9155 0.1922 0.037 Uiso 1 1 calc R U . . .
C13 C 0.46422(18) 0.79317(17) 0.06816(11) 0.0219(6) Uani 1 1 d . . . . .
H13A H 0.4310 0.7833 0.0322 0.033 Uiso 1 1 calc R U . . .
H13B H 0.5297 0.8112 0.0679 0.033 Uiso 1 1 calc R U . . .
H13C H 0.4480 0.8397 0.0929 0.033 Uiso 1 1 calc R U . . .
C14 C 0.50709(17) 0.71050(17) 0.15655(10) 0.0201(6) Uani 1 1 d . . . . .
H14A H 0.4923 0.7564 0.1825 0.030 Uiso 1 1 calc R U . . .
H14B H 0.5710 0.7306 0.1529 0.030 Uiso 1 1 calc R U . . .
H14C H 0.4966 0.6565 0.1688 0.030 Uiso 1 1 calc R U . . .
C15 C 0.47398(19) 0.60688(18) 0.04239(10) 0.0250(6) Uani 1 1 d . . . . .
H15A H 0.4593 0.5498 0.0512 0.037 Uiso 1 1 calc R U . . .
H15B H 0.5399 0.6293 0.0450 0.037 Uiso 1 1 calc R U . . .
H15C H 0.4441 0.5995 0.0060 0.037 Uiso 1 1 calc R U . . .
C16 C 0.12472(17) 0.61415(18) 0.04823(10) 0.0218(6) Uani 1 1 d . . . . .
H16A H 0.1085 0.5915 0.0788 0.033 Uiso 1 1 calc R U . . .
H16B H 0.0800 0.5798 0.0163 0.033 Uiso 1 1 calc R U . . .
H16C H 0.1253 0.6762 0.0553 0.033 Uiso 1 1 calc R U . . .
C17 C 0.23018(19) 0.48432(17) 0.01039(10) 0.0238(6) Uani 1 1 d . . . . .
H17A H 0.2873 0.4780 -0.0009 0.036 Uiso 1 1 calc R U . . .
H17B H 0.1806 0.4587 -0.0202 0.036 Uiso 1 1 calc R U . . .
H17C H 0.2174 0.4535 0.0382 0.036 Uiso 1 1 calc R U . . .
C18 C 0.26321(18) 0.65708(18) -0.01909(10) 0.0218(6) Uani 1 1 d . . . . .
H18A H 0.2677 0.7200 -0.0074 0.033 Uiso 1 1 calc R U . . .
H18B H 0.2134 0.6284 -0.0494 0.033 Uiso 1 1 calc R U . . .
H18C H 0.3204 0.6502 -0.0299 0.033 Uiso 1 1 calc R U . . .
C19 C 0.3616(2) 0.19992(18) 0.19642(10) 0.0259(6) Uani 1 1 d . . . . .
H19A H 0.2962 0.1877 0.1967 0.039 Uiso 1 1 calc R U . . .
H19B H 0.3767 0.1441 0.1854 0.039 Uiso 1 1 calc R U . . .
H19C H 0.3784 0.2356 0.1713 0.039 Uiso 1 1 calc R U . . .
C20 C 0.54900(18) 0.27204(17) 0.26198(11) 0.0231(6) Uani 1 1 d . . . . .
H20A H 0.5696 0.3090 0.2381 0.035 Uiso 1 1 calc R U . . .
H20B H 0.5564 0.2133 0.2484 0.035 Uiso 1 1 calc R U . . .
H20C H 0.5852 0.2990 0.2977 0.035 Uiso 1 1 calc R U . . .
C21 C 0.39590(18) 0.18670(17) 0.31007(11) 0.0221(6) Uani 1 1 d . . . . .
H21A H 0.4270 0.2172 0.3466 0.033 Uiso 1 1 calc R U . . .
H21B H 0.4149 0.1334 0.2977 0.033 Uiso 1 1 calc R U . . .
H21C H 0.3300 0.1702 0.3092 0.033 Uiso 1 1 calc R U . . .
C22 C 0.20383(18) 0.28550(18) 0.27168(12) 0.0276(7) Uani 1 1 d . . . . .
H22A H 0.1981 0.2917 0.2351 0.041 Uiso 1 1 calc R U . . .
H22B H 0.1511 0.2959 0.2870 0.041 Uiso 1 1 calc R U . . .
H22C H 0.2068 0.2258 0.2714 0.041 Uiso 1 1 calc R U . . .
C23 C 0.29121(19) 0.48004(17) 0.32107(11) 0.0240(6) Uani 1 1 d . . . . .
H23A H 0.3456 0.5255 0.3422 0.036 Uiso 1 1 calc R U . . .
H23B H 0.2393 0.4822 0.3394 0.036 Uiso 1 1 calc R U . . .
H23C H 0.2787 0.4907 0.2859 0.036 Uiso 1 1 calc R U . . .
C24 C 0.3126(2) 0.34963(19) 0.38166(11) 0.0299(7) Uani 1 1 d . . . . .
H24A H 0.3154 0.2894 0.3801 0.045 Uiso 1 1 calc R U . . .
H24B H 0.2573 0.3577 0.3948 0.045 Uiso 1 1 calc R U . . .
H24C H 0.3660 0.3920 0.4058 0.045 Uiso 1 1 calc R U . . .
C25 C 0.57611(19) 0.43734(17) 0.40299(10) 0.0229(6) Uani 1 1 d . . . . .
H25A H 0.5209 0.4036 0.3771 0.034 Uiso 1 1 calc R U . . .
H25B H 0.5728 0.4196 0.4364 0.034 Uiso 1 1 calc R U . . .
H25C H 0.6293 0.4257 0.3887 0.034 Uiso 1 1 calc R U . . .
C26 C 0.6978(2) 0.6130(2) 0.46281(11) 0.0326(7) Uani 1 1 d . . . . .
H26A H 0.7478 0.6046 0.4440 0.049 Uiso 1 1 calc R U . . .
H26B H 0.6988 0.5867 0.4931 0.049 Uiso 1 1 calc R U . . .
H26C H 0.7047 0.6763 0.4758 0.049 Uiso 1 1 calc R U . . .
C27 C 0.4972(2) 0.5820(2) 0.45586(11) 0.0336(7) Uani 1 1 d . . . . .
H27A H 0.5014 0.6450 0.4630 0.050 Uiso 1 1 calc R U . . .
H27B H 0.5067 0.5662 0.4897 0.050 Uiso 1 1 calc R U . . .
H27C H 0.4369 0.5472 0.4358 0.050 Uiso 1 1 calc R U . . .
C28 C 0.59243(18) 0.72455(17) 0.29394(10) 0.0205(6) Uani 1 1 d . . . . .
H28A H 0.6111 0.6842 0.2663 0.031 Uiso 1 1 calc R U . . .
H28B H 0.6253 0.7856 0.2958 0.031 Uiso 1 1 calc R U . . .
H28C H 0.5269 0.7161 0.2853 0.031 Uiso 1 1 calc R U . . .
C29 C 0.5746(2) 0.77745(19) 0.40864(11) 0.0298(7) Uani 1 1 d . . . . .
H29A H 0.5081 0.7574 0.4021 0.045 Uiso 1 1 calc R U . . .
H29B H 0.5950 0.8374 0.4042 0.045 Uiso 1 1 calc R U . . .
H29C H 0.5977 0.7774 0.4450 0.045 Uiso 1 1 calc R U . . .
C30 C 0.74725(18) 0.74337(18) 0.37869(11) 0.0264(6) Uani 1 1 d . . . . .
H30A H 0.7642 0.7612 0.4176 0.040 Uiso 1 1 calc R U . . .
H30B H 0.7697 0.7942 0.3644 0.040 Uiso 1 1 calc R U . . .
H30C H 0.7742 0.6966 0.3639 0.040 Uiso 1 1 calc R U . . .
C31 C 0.78034(17) 0.60845(17) 0.24293(11) 0.0216(6) Uani 1 1 d . . . . .
H31A H 0.7734 0.6126 0.2060 0.032 Uiso 1 1 calc R U . . .
H31B H 0.8450 0.6218 0.2573 0.032 Uiso 1 1 calc R U . . .
H31C H 0.7544 0.6508 0.2644 0.032 Uiso 1 1 calc R U . . .
C32 C 0.74685(18) 0.49074(18) 0.31649(10) 0.0216(6) Uani 1 1 d . . . . .
H32A H 0.7196 0.5305 0.3391 0.032 Uiso 1 1 calc R U . . .
H32B H 0.8129 0.5099 0.3279 0.032 Uiso 1 1 calc R U . . .
H32C H 0.7223 0.4305 0.3197 0.032 Uiso 1 1 calc R U . . .
C33 C 0.77670(17) 0.41339(17) 0.20885(11) 0.0208(6) Uani 1 1 d . . . . .
H33A H 0.7464 0.3536 0.2108 0.031 Uiso 1 1 calc R U . . .
H33B H 0.8407 0.4301 0.2254 0.031 Uiso 1 1 calc R U . . .
H33C H 0.7727 0.4151 0.1714 0.031 Uiso 1 1 calc R U . . .
C34 C 0.44616(17) 0.43013(17) 0.13570(10) 0.0192(6) Uani 1 1 d . . . . .
H34A H 0.4087 0.3936 0.1550 0.029 Uiso 1 1 calc R U . . .
H34B H 0.4262 0.4046 0.0973 0.029 Uiso 1 1 calc R U . . .
H34C H 0.4398 0.4900 0.1453 0.029 Uiso 1 1 calc R U . . .
C35 C 0.63597(18) 0.50920(17) 0.11774(10) 0.0205(6) Uani 1 1 d . . . . .
H35A H 0.6357 0.5701 0.1329 0.031 Uiso 1 1 calc R U . . .
H35B H 0.6089 0.4908 0.0799 0.031 Uiso 1 1 calc R U . . .
H35C H 0.6987 0.5057 0.1216 0.031 Uiso 1 1 calc R U . . .
C36 C 0.57053(18) 0.31826(16) 0.12193(10) 0.0193(6) Uani 1 1 d . . . . .
H36A H 0.6334 0.3154 0.1262 0.029 Uiso 1 1 calc R U . . .
H36B H 0.5451 0.3024 0.0839 0.029 Uiso 1 1 calc R U . . .
H36C H 0.5343 0.2769 0.1391 0.029 Uiso 1 1 calc R U . . .
K1 K 1.15921(4) 0.77472(4) 0.54647(2) 0.01909(12) Uani 1 1 d . . . . .
O1 O 1.05221(12) 0.85880(12) 0.49293(7) 0.0250(4) Uani 1 1 d . . . . .
O2 O 1.19932(13) 0.95863(12) 0.57701(8) 0.0286(5) Uani 1 1 d . . . . .
O3 O 1.01081(13) 0.63082(12) 0.55660(7) 0.0256(4) Uani 1 1 d . . . . .
O4 O 1.13572(12) 0.74444(11) 0.64741(7) 0.0208(4) Uani 1 1 d . . . . .
O5 O 1.21328(13) 0.68704(13) 0.45450(7) 0.0298(5) Uani 1 1 d . . . . .
O6 O 1.34080(13) 0.77410(13) 0.54813(7) 0.0274(5) Uani 1 1 d . . . . .
N9 N 1.01651(16) 0.66735(16) 0.44985(9) 0.0262(5) Uani 1 1 d . . . . .
N10 N 1.30119(15) 0.88109(15) 0.64402(9) 0.0217(5) Uani 1 1 d . . . . .
C37 C 0.96077(19) 0.72214(19) 0.43476(11) 0.0282(7) Uani 1 1 d . . . . .
H37A H 0.9142 0.7234 0.4580 0.034 Uiso 1 1 calc R U . . .
H37B H 0.9287 0.6945 0.3976 0.034 Uiso 1 1 calc R U . . .
C38 C 1.0142(2) 0.8151(2) 0.43879(11) 0.0305(7) Uani 1 1 d . . . . .
H38A H 1.0634 0.8149 0.4173 0.037 Uiso 1 1 calc R U . . .
H38B H 0.9741 0.8467 0.4247 0.037 Uiso 1 1 calc R U . . .
C39 C 1.1016(2) 0.9484(2) 0.49820(14) 0.0431(9) Uani 1 1 d . . . . .
H39A H 1.0622 0.9783 0.4817 0.052 Uiso 1 1 calc R U . . .
H39B H 1.1547 0.9504 0.4798 0.052 Uiso 1 1 calc R U . . .
C40 C 1.1326(2) 0.9938(2) 0.55576(14) 0.0436(9) Uani 1 1 d . . . . .
H40A H 1.1586 1.0580 0.5603 0.052 Uiso 1 1 calc R U . . .
H40B H 1.0804 0.9852 0.5750 0.052 Uiso 1 1 calc R U . . .
C41 C 1.2345(2) 1.00105(19) 0.63193(12) 0.0317(7) Uani 1 1 d . . . . .
H41A H 1.1888 0.9822 0.6541 0.038 Uiso 1 1 calc R U . . .
H41B H 1.2490 1.0659 0.6380 0.038 Uiso 1 1 calc R U . . .
C42 C 1.31875(19) 0.97588(18) 0.64694(12) 0.0296(7) Uani 1 1 d . . . . .
H42A H 1.3620 0.9917 0.6229 0.035 Uiso 1 1 calc R U . . .
H42B H 1.3478 1.0105 0.6837 0.035 Uiso 1 1 calc R U . . .
C43 C 0.9585(2) 0.58984(19) 0.46277(11) 0.0322(7) Uani 1 1 d . . . . .
H43A H 0.9913 0.5444 0.4611 0.039 Uiso 1 1 calc R U . . .
H43B H 0.9027 0.5646 0.4355 0.039 Uiso 1 1 calc R U . . .
C44 C 0.9318(2) 0.61090(19) 0.51700(11) 0.0298(7) Uani 1 1 d . . . . .
H44A H 0.9068 0.6621 0.5213 0.036 Uiso 1 1 calc R U . . .
H44B H 0.8845 0.5598 0.5210 0.036 Uiso 1 1 calc R U . . .
C45 C 0.98968(19) 0.64601(19) 0.60906(10) 0.0269(7) Uani 1 1 d . . . . .
H45A H 0.9429 0.5938 0.6123 0.032 Uiso 1 1 calc R U . . .
H45B H 0.9652 0.6975 0.6164 0.032 Uiso 1 1 calc R U . . .
C46 C 1.0742(2) 0.66300(18) 0.64832(11) 0.0272(7) Uani 1 1 d . . . . .
H46A H 1.0592 0.6662 0.6845 0.033 Uiso 1 1 calc R U . . .
H46B H 1.1023 0.6144 0.6388 0.033 Uiso 1 1 calc R U . . .
C47 C 1.21703(19) 0.76740(19) 0.68549(11) 0.0278(7) Uani 1 1 d . . . . .
H47A H 1.2557 0.7293 0.6731 0.033 Uiso 1 1 calc R U . . .
H47B H 1.2018 0.7585 0.7201 0.033 Uiso 1 1 calc R U . . .
C48 C 1.2672(2) 0.86264(19) 0.69197(11) 0.0274(7) Uani 1 1 d . . . . .
H48A H 1.2261 0.8992 0.7021 0.033 Uiso 1 1 calc R U . . .
H48B H 1.3193 0.8806 0.7216 0.033 Uiso 1 1 calc R U . . .
C49 C 1.0623(2) 0.6385(2) 0.40519(11) 0.0355(8) Uani 1 1 d . . . . .
H49A H 1.0800 0.6871 0.3878 0.043 Uiso 1 1 calc R U . . .
H49B H 1.0186 0.5878 0.3785 0.043 Uiso 1 1 calc R U . . .
C50 C 1.1458(2) 0.6117(2) 0.42151(12) 0.0358(8) Uani 1 1 d . . . . .
H50A H 1.1301 0.5658 0.4412 0.043 Uiso 1 1 calc R U . . .
H50B H 1.1692 0.5868 0.3895 0.043 Uiso 1 1 calc R U . . .
C51 C 1.2983(2) 0.6689(2) 0.46466(12) 0.0353(8) Uani 1 1 d . . . . .
H51A H 1.3183 0.6479 0.4306 0.042 Uiso 1 1 calc R U . . .
H51B H 1.2917 0.6220 0.4838 0.042 Uiso 1 1 calc R U . . .
C52 C 1.3666(2) 0.7507(2) 0.49740(12) 0.0343(8) Uani 1 1 d . . . . .
H52A H 1.4274 0.7409 0.5017 0.041 Uiso 1 1 calc R U . . .
H52B H 1.3696 0.7990 0.4796 0.041 Uiso 1 1 calc R U . . .
C53 C 1.40971(19) 0.8450(2) 0.58436(11) 0.0319(7) Uani 1 1 d . . . . .
H53A H 1.4142 0.9004 0.5734 0.038 Uiso 1 1 calc R U . . .
H53B H 1.4692 0.8325 0.5843 0.038 Uiso 1 1 calc R U . . .
C54 C 1.38513(19) 0.8548(2) 0.63946(11) 0.0282(7) Uani 1 1 d . . . . .
H54A H 1.3778 0.7980 0.6490 0.034 Uiso 1 1 calc R U . . .
H54B H 1.4358 0.8996 0.6654 0.034 Uiso 1 1 calc R U . . .
K2 K 1.19067(4) 1.04037(3) 0.91747(2) 0.01755(12) Uani 1 1 d . . . . .
O7 O 1.32732(13) 1.03788(12) 0.99929(7) 0.0247(4) Uani 1 1 d . . . . .
O8 O 1.23554(13) 1.17013(12) 1.01592(7) 0.0258(4) Uani 1 1 d . . . . .
O9 O 1.07355(12) 0.86770(12) 0.90378(7) 0.0242(4) Uani 1 1 d . . . . .
O10 O 0.99557(12) 1.00641(12) 0.90196(7) 0.0247(4) Uani 1 1 d . . . . .
O11 O 1.28405(12) 0.99850(11) 0.82941(7) 0.0193(4) Uani 1 1 d . . . . .
O12 O 1.22653(12) 1.15552(11) 0.85173(7) 0.0208(4) Uani 1 1 d . . . . .
N11 N 1.27343(15) 0.88675(14) 0.90628(8) 0.0186(5) Uani 1 1 d . . . . .
N12 N 1.10733(15) 1.19065(14) 0.92994(8) 0.0206(5) Uani 1 1 d . . . . .
C4AA C 1.2209(2) 1.25320(17) 1.01398(11) 0.0293(7) Uani 1 1 d . . . . .
H4AA H 1.2644 1.2832 0.9940 0.035 Uiso 1 1 calc R U . . .
H4AB H 1.2309 1.2916 1.0506 0.035 Uiso 1 1 calc R U . . .
C55 C 1.35016(19) 0.90533(18) 0.95010(10) 0.0247(6) Uani 1 1 d . . . . .
H55A H 1.4057 0.9413 0.9411 0.030 Uiso 1 1 calc R U . . .
H55B H 1.3609 0.8489 0.9532 0.030 Uiso 1 1 calc R U . . .
C56 C 1.3343(2) 0.95339(18) 1.00313(11) 0.0283(7) Uani 1 1 d . . . . .
H56A H 1.2776 0.9195 1.0121 0.034 Uiso 1 1 calc R U . . .
H56B H 1.3854 0.9603 1.0315 0.034 Uiso 1 1 calc R U . . .
C57 C 1.3329(2) 1.09536(19) 1.05029(11) 0.0314(7) Uani 1 1 d . . . . .
H57A H 1.3917 1.1040 1.0729 0.038 Uiso 1 1 calc R U . . .
H57B H 1.2834 1.0691 1.0682 0.038 Uiso 1 1 calc R U . . .
C58 C 1.3245(2) 1.18202(19) 1.04307(11) 0.0325(7) Uani 1 1 d . . . . .
H58A H 1.3357 1.2250 1.0782 0.039 Uiso 1 1 calc R U . . .
H58B H 1.3703 1.2055 1.0222 0.039 Uiso 1 1 calc R U . . .
C60 C 1.1251(2) 1.23762(18) 0.98694(11) 0.0263(7) Uani 1 1 d . . . . .
H60A H 1.0827 1.2029 1.0055 0.032 Uiso 1 1 calc R U . . .
H60B H 1.1123 1.2953 0.9905 0.032 Uiso 1 1 calc R U . . .
C61 C 1.20086(19) 0.80838(17) 0.90780(11) 0.0239(6) Uani 1 1 d . . . . .
H61A H 1.1943 0.8110 0.9454 0.029 Uiso 1 1 calc R U . . .
H61B H 1.2193 0.7548 0.8934 0.029 Uiso 1 1 calc R U . . .
C62 C 1.11035(19) 0.80044(17) 0.87673(11) 0.0253(6) Uani 1 1 d . . . . .
H62A H 1.1176 0.8071 0.8405 0.030 Uiso 1 1 calc R U . . .
H62B H 1.0682 0.7414 0.8732 0.030 Uiso 1 1 calc R U . . .
C63 C 0.98159(19) 0.85338(18) 0.88064(12) 0.0284(7) Uani 1 1 d . . . . .
H63A H 0.9443 0.7953 0.8830 0.034 Uiso 1 1 calc R U . . .
H63B H 0.9779 0.8530 0.8425 0.034 Uiso 1 1 calc R U . . .
C64 C 0.9460(2) 0.92467(18) 0.90926(12) 0.0279(7) Uani 1 1 d . . . . .
H64A H 0.8807 0.9124 0.8951 0.033 Uiso 1 1 calc R U . . .
H64B H 0.9525 0.9271 0.9477 0.033 Uiso 1 1 calc R U . . .
C65 C 0.9612(2) 1.07682(19) 0.92599(12) 0.0283(7) Uani 1 1 d . . . . .
H65A H 0.9723 1.0873 0.9652 0.034 Uiso 1 1 calc R U . . .
H65B H 0.8948 1.0612 0.9136 0.034 Uiso 1 1 calc R U . . .
C66 C 1.00859(19) 1.15909(18) 0.91067(11) 0.0268(6) Uani 1 1 d . . . . .
H66A H 0.9975 1.1471 0.8713 0.032 Uiso 1 1 calc R U . . .
H66B H 0.9813 1.2066 0.9250 0.032 Uiso 1 1 calc R U . . .
C67 C 1.30624(19) 0.87218(17) 0.85491(10) 0.0213(6) Uani 1 1 d . . . . .
H67A H 1.2542 0.8377 0.8262 0.026 Uiso 1 1 calc R U . . .
H67B H 1.3498 0.8369 0.8560 0.026 Uiso 1 1 calc R U . . .
C68 C 1.35172(18) 0.95683(17) 0.84204(10) 0.0199(6) Uani 1 1 d . . . . .
H68A H 1.3973 0.9963 0.8730 0.024 Uiso 1 1 calc R U . . .
H68B H 1.3833 0.9444 0.8114 0.024 Uiso 1 1 calc R U . . .
C69 C 1.32314(18) 1.07640(17) 0.81306(10) 0.0210(6) Uani 1 1 d . . . . .
H69A H 1.3492 1.0604 0.7805 0.025 Uiso 1 1 calc R U . . .
H69B H 1.3728 1.1172 0.8414 0.025 Uiso 1 1 calc R U . . .
C70 C 1.25200(18) 1.12101(17) 0.80227(10) 0.0206(6) Uani 1 1 d . . . . .
H70A H 1.2763 1.1693 0.7857 0.025 Uiso 1 1 calc R U . . .
H70B H 1.1985 1.0782 0.7775 0.025 Uiso 1 1 calc R U . . .
C71 C 1.1626(2) 1.20425(18) 0.84523(11) 0.0258(6) Uani 1 1 d . . . . .
H71A H 1.1036 1.1636 0.8252 0.031 Uiso 1 1 calc R U . . .
H71B H 1.1850 1.2476 0.8248 0.031 Uiso 1 1 calc R U . . .
C72 C 1.1503(2) 1.25147(18) 0.89928(11) 0.0260(6) Uani 1 1 d . . . . .
H72A H 1.2104 1.2886 0.9198 0.031 Uiso 1 1 calc R U . . .
H72B H 1.1122 1.2910 0.8948 0.031 Uiso 1 1 calc R U . . .
O13 O 1.25484(16) 1.07050(14) 0.44974(9) 0.0435(6) Uani 1 1 d . . . . .
C73 C 1.3440(2) 1.0625(2) 0.44734(14) 0.0516(10) Uani 1 1 d . . . . .
H73A H 1.3894 1.1203 0.4641 0.062 Uiso 1 1 calc R U . . .
H73B H 1.3514 1.0436 0.4097 0.062 Uiso 1 1 calc R U . . .
C74 C 1.3590(3) 0.9953(3) 0.47629(14) 0.0580(11) Uani 1 1 d . . . . .
H74A H 1.3162 0.9375 0.4583 0.087 Uiso 1 1 calc R U . . .
H74B H 1.3492 1.0131 0.5131 0.087 Uiso 1 1 calc R U . . .
H74C H 1.4214 0.9916 0.4763 0.087 Uiso 1 1 calc R U . . .
C75 C 1.2361(3) 1.1324(2) 0.42309(16) 0.0605(12) Uani 1 1 d . . . . .
H75A H 1.2417 1.1139 0.3851 0.073 Uiso 1 1 calc R U . . .
H75B H 1.2803 1.1910 0.4392 0.073 Uiso 1 1 calc R U . . .
C76 C 1.1415(3) 1.1377(3) 0.42754(17) 0.0748(15) Uani 1 1 d . . . . .
H76A H 1.0978 1.0804 0.4096 0.112 Uiso 1 1 calc R U . . .
H76B H 1.1292 1.1829 0.4108 0.112 Uiso 1 1 calc R U . . .
H76C H 1.1357 1.1534 0.4652 0.112 Uiso 1 1 calc R U . . .
O14 O 1.03737(12) 1.00853(12) 0.71556(8) 0.0255(4) Uani 1 1 d . . . . .
C77 C 0.9903(2) 1.07152(19) 0.70896(13) 0.0326(7) Uani 1 1 d . . . . .
H77A H 0.9709 1.0953 0.7428 0.039 Uiso 1 1 calc R U . . .
H77B H 0.9354 1.0431 0.6812 0.039 Uiso 1 1 calc R U . . .
C78 C 1.0528(2) 1.1449(2) 0.69288(12) 0.0335(7) Uani 1 1 d . . . . .
H78A H 1.0731 1.1206 0.6600 0.050 Uiso 1 1 calc R U . . .
H78B H 1.1056 1.1743 0.7212 0.050 Uiso 1 1 calc R U . . .
H78C H 1.0205 1.1876 0.6869 0.050 Uiso 1 1 calc R U . . .
C79 C 0.9840(2) 0.9383(2) 0.73346(13) 0.0327(7) Uani 1 1 d . . . . .
H79A H 0.9263 0.9086 0.7081 0.039 Uiso 1 1 calc R U . . .
H79B H 0.9694 0.9618 0.7688 0.039 Uiso 1 1 calc R U . . .
C80 C 1.0379(2) 0.87393(19) 0.73704(13) 0.0341(7) Uani 1 1 d . . . . .
H80A H 1.0531 0.8519 0.7020 0.051 Uiso 1 1 calc R U . . .
H80B H 1.0019 0.8244 0.7485 0.051 Uiso 1 1 calc R U . . .
H80C H 1.0941 0.9035 0.7629 0.051 Uiso 1 1 calc R U . . .

loop_
_atom_site_aniso_label
_atom_site_aniso_U_11
_atom_site_aniso_U_22
_atom_site_aniso_U_33
_atom_site_aniso_U_23
_atom_site_aniso_U_13
_atom_site_aniso_U_12
Tb1 0.01070(6) 0.01035(6) 0.01141(6) 0.00252(4) 0.00157(5) 0.00259(4)
Tb2 0.01135(6) 0.01163(6) 0.01071(6) 0.00302(4) 0.00256(5) 0.00380(5)
Si1 0.0121(3) 0.0131(3) 0.0157(4) 0.0022(3) 0.0019(3) 0.0020(3)
Si2 0.0115(3) 0.0154(3) 0.0151(3) 0.0038(3) 0.0021(3) 0.0034(3)
Si3 0.0142(4) 0.0144(4) 0.0172(4) -0.0009(3) 0.0019(3) 0.0037(3)
Si4 0.0155(4) 0.0121(3) 0.0263(4) 0.0047(3) 0.0066(3) 0.0038(3)
Si5 0.0161(4) 0.0164(4) 0.0129(3) 0.0048(3) 0.0030(3) 0.0038(3)
Si6 0.0183(4) 0.0162(4) 0.0120(3) 0.0047(3) 0.0009(3) 0.0041(3)
Si7 0.0197(4) 0.0131(3) 0.0176(4) 0.0057(3) 0.0042(3) 0.0043(3)
Si8 0.0188(4) 0.0176(4) 0.0223(4) 0.0088(3) 0.0091(3) 0.0053(3)
Si9 0.0239(4) 0.0245(4) 0.0121(4) 0.0043(3) 0.0034(3) 0.0121(3)
Si10 0.0189(4) 0.0161(4) 0.0146(4) 0.0005(3) -0.0019(3) 0.0056(3)
Si11 0.0126(3) 0.0157(4) 0.0169(4) 0.0038(3) 0.0035(3) 0.0049(3)
Si12 0.0147(4) 0.0147(3) 0.0135(3) 0.0026(3) 0.0040(3) 0.0054(3)
N1 0.0132(11) 0.0133(10) 0.0143(11) 0.0033(8) 0.0022(9) 0.0020(9)
N2 0.0154(11) 0.0131(11) 0.0157(11) 0.0030(9) 0.0020(9) 0.0026(9)
N3 0.0105(10) 0.0142(10) 0.0145(11) 0.0030(8) 0.0017(8) 0.0023(8)
N4 0.0119(10) 0.0120(10) 0.0169(11) 0.0008(8) 0.0015(9) 0.0031(8)
N5 0.0155(11) 0.0142(11) 0.0122(10) 0.0039(8) 0.0010(9) 0.0047(9)
N6 0.0185(11) 0.0138(11) 0.0158(11) 0.0055(9) 0.0040(9) 0.0036(9)
N7 0.0173(11) 0.0168(11) 0.0129(11) 0.0034(9) 0.0024(9) 0.0059(9)
N8 0.0123(10) 0.0124(10) 0.0133(10) 0.0031(8) 0.0038(8) 0.0038(8)
C1 0.0165(13) 0.0142(13) 0.0192(13) 0.0019(10) 0.0007(11) 0.0031(10)
C2 0.0172(13) 0.0181(13) 0.0236(14) 0.0069(11) 0.0050(11) 0.0045(11)
C3 0.0200(14) 0.0174(14) 0.0216(14) 0.0018(11) 0.0014(11) 0.0029(11)
C4 0.0126(13) 0.0241(14) 0.0205(14) 0.0038(11) 0.0021(11) 0.0055(11)
C5 0.0172(14) 0.0239(14) 0.0193(14) 0.0034(11) 0.0037(11) 0.0061(11)
C6 0.0161(13) 0.0211(14) 0.0217(14) 0.0060(11) 0.0030(11) 0.0066(11)
C7 0.0213(15) 0.0260(15) 0.0252(15) 0.0004(12) 0.0040(12) 0.0072(12)
C8 0.0305(16) 0.0252(15) 0.0170(14) 0.0037(11) 0.0077(12) 0.0103(13)
C9 0.0223(15) 0.0252(15) 0.0253(15) -0.0028(12) -0.0001(12) 0.0036(12)
C10 0.0270(16) 0.0156(14) 0.0447(18) 0.0101(13) 0.0152(14) 0.0089(12)
C11 0.0212(15) 0.0231(15) 0.0326(16) 0.0142(12) 0.0049(12) 0.0083(12)
C12 0.0217(15) 0.0180(14) 0.0337(16) 0.0056(12) 0.0084(13) 0.0027(11)
C13 0.0205(14) 0.0229(14) 0.0222(14) 0.0092(12) 0.0043(12) 0.0027(11)
C14 0.0181(14) 0.0200(14) 0.0197(14) 0.0058(11) 0.0010(11) 0.0013(11)
C15 0.0244(15) 0.0318(16) 0.0186(14) 0.0040(12) 0.0042(12) 0.0099(13)
C16 0.0188(14) 0.0270(15) 0.0183(14) 0.0081(12) -0.0001(11) 0.0035(12)
C17 0.0296(16) 0.0207(14) 0.0156(14) 0.0013(11) -0.0010(12) 0.0027(12)
C18 0.0237(15) 0.0262(15) 0.0155(13) 0.0097(11) -0.0007(11) 0.0051(12)
C19 0.0367(17) 0.0192(14) 0.0225(15) 0.0072(12) 0.0050(13) 0.0079(13)
C20 0.0275(16) 0.0180(14) 0.0287(15) 0.0103(12) 0.0107(13) 0.0092(12)
C21 0.0241(15) 0.0187(14) 0.0255(15) 0.0095(12) 0.0051(12) 0.0058(12)
C22 0.0204(15) 0.0242(15) 0.0408(18) 0.0129(13) 0.0087(13) 0.0055(12)
C23 0.0261(15) 0.0242(15) 0.0268(15) 0.0079(12) 0.0133(13) 0.0112(12)
C24 0.0366(18) 0.0314(17) 0.0298(16) 0.0153(13) 0.0181(14) 0.0124(14)
C25 0.0258(15) 0.0305(16) 0.0173(14) 0.0106(12) 0.0057(12) 0.0121(13)
C26 0.0404(19) 0.0376(18) 0.0159(14) 0.0055(13) -0.0073(13) 0.0106(15)
C27 0.048(2) 0.0419(19) 0.0262(16) 0.0161(14) 0.0196(15) 0.0283(16)
C28 0.0196(14) 0.0175(13) 0.0211(14) 0.0051(11) -0.0014(11) 0.0011(11)
C29 0.0408(19) 0.0254(16) 0.0244(16) 0.0009(12) 0.0021(14) 0.0177(14)
C30 0.0253(16) 0.0199(14) 0.0299(16) 0.0041(12) -0.0040(13) 0.0051(12)
C31 0.0158(13) 0.0207(14) 0.0267(15) 0.0036(12) 0.0059(12) 0.0035(11)
C32 0.0169(14) 0.0265(15) 0.0217(14) 0.0056(12) 0.0020(11) 0.0074(11)
C33 0.0160(13) 0.0220(14) 0.0252(15) 0.0053(12) 0.0033(11) 0.0077(11)
C34 0.0172(14) 0.0204(14) 0.0185(14) 0.0019(11) -0.0006(11) 0.0071(11)
C35 0.0237(15) 0.0242(14) 0.0158(13) 0.0066(11) 0.0038(11) 0.0091(12)
C36 0.0201(14) 0.0195(14) 0.0174(13) 0.0016(11) 0.0041(11) 0.0064(11)
K1 0.0207(3) 0.0226(3) 0.0152(3) 0.0034(2) 0.0014(2) 0.0103(2)
O1 0.0217(10) 0.0254(11) 0.0293(11) 0.0125(9) 0.0000(9) 0.0063(8)
O2 0.0242(11) 0.0248(11) 0.0368(12) 0.0085(9) -0.0012(9) 0.0092(9)
O3 0.0260(11) 0.0283(11) 0.0178(10) 0.0021(8) -0.0031(8) 0.0057(9)
O4 0.0214(10) 0.0204(10) 0.0178(10) 0.0050(8) -0.0016(8) 0.0032(8)
O5 0.0324(12) 0.0364(12) 0.0237(11) 0.0000(9) 0.0026(9) 0.0227(10)
O6 0.0244(11) 0.0407(12) 0.0212(10) 0.0052(9) 0.0059(9) 0.0182(9)
N9 0.0287(14) 0.0315(14) 0.0176(12) 0.0031(10) -0.0020(10) 0.0127(11)
N10 0.0193(12) 0.0254(13) 0.0190(12) 0.0043(10) 0.0018(10) 0.0058(10)
C37 0.0247(16) 0.0413(18) 0.0195(15) 0.0080(13) -0.0046(12) 0.0141(14)
C38 0.0270(16) 0.047(2) 0.0269(16) 0.0215(15) 0.0027(13) 0.0178(15)
C39 0.0324(19) 0.0322(18) 0.067(2) 0.0310(18) -0.0086(17) 0.0036(15)
C40 0.0353(19) 0.0205(16) 0.071(3) 0.0109(17) -0.0109(18) 0.0097(14)
C41 0.0306(17) 0.0190(15) 0.0403(19) 0.0007(13) 0.0043(15) 0.0048(13)
C42 0.0265(16) 0.0256(16) 0.0269(16) 0.0009(13) 0.0005(13) -0.0028(13)
C43 0.0361(18) 0.0289(17) 0.0209(15) -0.0028(13) -0.0105(13) 0.0049(14)
C44 0.0268(16) 0.0265(16) 0.0289(16) 0.0054(13) -0.0060(13) 0.0006(13)
C45 0.0283(16) 0.0243(15) 0.0208(15) 0.0037(12) 0.0032(13) -0.0030(12)
C46 0.0359(17) 0.0190(14) 0.0224(15) 0.0071(12) 0.0017(13) 0.0002(13)
C47 0.0273(16) 0.0365(17) 0.0171(14) 0.0101(13) -0.0023(12) 0.0048(13)
C48 0.0262(16) 0.0308(16) 0.0163(14) 0.0008(12) -0.0033(12) -0.0003(13)
C49 0.045(2) 0.0428(19) 0.0153(15) -0.0024(13) -0.0002(14) 0.0175(16)
C50 0.044(2) 0.0413(19) 0.0219(16) -0.0046(14) 0.0022(15) 0.0247(16)
C51 0.0404(19) 0.050(2) 0.0273(16) 0.0074(15) 0.0118(15) 0.0324(17)
C52 0.0318(18) 0.052(2) 0.0284(17) 0.0098(15) 0.0129(14) 0.0257(16)
C53 0.0196(15) 0.046(2) 0.0311(17) 0.0081(15) 0.0042(13) 0.0132(14)
C54 0.0208(15) 0.0380(18) 0.0250(16) 0.0087(13) -0.0010(13) 0.0087(13)
K2 0.0224(3) 0.0142(3) 0.0159(3) 0.0045(2) 0.0019(2) 0.0049(2)
O7 0.0363(12) 0.0226(10) 0.0140(9) 0.0017(8) -0.0018(8) 0.0115(9)
O8 0.0377(12) 0.0190(10) 0.0186(10) 0.0013(8) -0.0013(9) 0.0097(9)
O9 0.0221(10) 0.0168(10) 0.0325(11) 0.0069(8) 0.0007(9) 0.0044(8)
O10 0.0229(10) 0.0215(10) 0.0337(11) 0.0125(9) 0.0066(9) 0.0079(8)
O11 0.0184(10) 0.0169(9) 0.0223(10) 0.0078(8) 0.0026(8) 0.0029(8)
O12 0.0277(11) 0.0181(10) 0.0186(10) 0.0076(8) 0.0027(8) 0.0082(8)
N11 0.0216(12) 0.0170(11) 0.0183(11) 0.0058(9) 0.0016(9) 0.0069(9)
N12 0.0266(13) 0.0179(12) 0.0188(12) 0.0059(9) 0.0030(10) 0.0084(10)
C4AA 0.051(2) 0.0149(14) 0.0197(15) -0.0010(11) 0.0045(14) 0.0106(14)
C55 0.0286(16) 0.0251(15) 0.0238(15) 0.0086(12) 0.0027(13) 0.0125(13)
C56 0.0377(18) 0.0263(16) 0.0219(15) 0.0077(12) -0.0024(13) 0.0127(14)
C57 0.0441(19) 0.0335(17) 0.0138(14) -0.0004(12) -0.0044(13) 0.0156(15)
C58 0.0432(19) 0.0275(16) 0.0188(15) -0.0013(12) -0.0084(14) 0.0081(14)
C60 0.0417(18) 0.0201(14) 0.0224(15) 0.0057(12) 0.0097(13) 0.0163(13)
C61 0.0314(16) 0.0139(13) 0.0302(16) 0.0110(12) 0.0062(13) 0.0083(12)
C62 0.0281(16) 0.0122(13) 0.0336(16) 0.0067(12) 0.0061(13) 0.0010(12)
C63 0.0231(15) 0.0209(15) 0.0374(18) 0.0102(13) -0.0025(13) 0.0004(12)
C64 0.0252(16) 0.0243(15) 0.0374(17) 0.0156(13) 0.0073(13) 0.0052(13)
C65 0.0250(16) 0.0312(17) 0.0334(17) 0.0098(13) 0.0069(13) 0.0143(13)
C66 0.0305(16) 0.0267(16) 0.0287(16) 0.0088(13) 0.0026(13) 0.0174(13)
C67 0.0255(15) 0.0172(14) 0.0198(14) 0.0017(11) 0.0017(12) 0.0073(12)
C68 0.0194(14) 0.0217(14) 0.0181(14) 0.0034(11) 0.0024(11) 0.0071(11)
C69 0.0220(14) 0.0209(14) 0.0189(14) 0.0059(11) 0.0060(12) 0.0025(11)
C70 0.0241(15) 0.0170(13) 0.0177(14) 0.0067(11) 0.0009(11) 0.0000(11)
C71 0.0368(17) 0.0202(14) 0.0262(15) 0.0118(12) 0.0042(13) 0.0140(13)
C72 0.0375(18) 0.0181(14) 0.0259(15) 0.0081(12) 0.0050(13) 0.0119(13)
O13 0.0598(16) 0.0308(12) 0.0455(14) 0.0119(11) 0.0332(12) 0.0113(12)
C73 0.047(2) 0.050(2) 0.038(2) -0.0106(17) 0.0208(18) -0.0068(18)
C74 0.046(2) 0.082(3) 0.038(2) -0.002(2) 0.0053(18) 0.019(2)
C75 0.100(4) 0.037(2) 0.056(2) 0.0218(19) 0.044(2) 0.019(2)
C76 0.128(4) 0.060(3) 0.078(3) 0.046(2) 0.058(3) 0.059(3)
O14 0.0188(10) 0.0269(11) 0.0316(11) 0.0082(9) 0.0064(9) 0.0066(8)
C77 0.0290(17) 0.0324(17) 0.0362(18) 0.0031(14) 0.0040(14) 0.0142(14)
C78 0.0409(19) 0.0390(19) 0.0246(16) 0.0107(14) 0.0027(14) 0.0172(15)
C79 0.0239(16) 0.0325(17) 0.0418(19) 0.0096(15) 0.0093(14) 0.0066(13)
C80 0.0283(17) 0.0294(17) 0.0437(19) 0.0105(15) 0.0090(15) 0.0045(14)

loop_
_atom_type_symbol
_atom_type_description
_atom_type_scat_dispersion_real
_atom_type_scat_dispersion_imag
_atom_type_scat_source
C C 0.0033 0.0016 'International Tables Vol C Tables 4.2.6.8 and 6.1.1.4'
H H 0.0000 0.0000 'International Tables Vol C Tables 4.2.6.8 and 6.1.1.4'
K K 0.2009 0.2494 'International Tables Vol C Tables 4.2.6.8 and 6.1.1.4'
N N 0.0061 0.0033 'International Tables Vol C Tables 4.2.6.8 and 6.1.1.4'
O O 0.0106 0.0060 'International Tables Vol C Tables 4.2.6.8 and 6.1.1.4'
Si Si 0.0817 0.0704 'International Tables Vol C Tables 4.2.6.8 and 6.1.1.4'
Tb Tb -0.1723 4.1537 'International Tables Vol C Tables 4.2.6.8 and 6.1.1.4'

loop_
_geom_angle_atom_site_label_1
_geom_angle_atom_site_label_2
_geom_angle_atom_site_label_3
_geom_angle
_geom_angle_site_symmetry_1
_geom_angle_site_symmetry_3
_geom_angle_publ_flag
N1 Tb1 N3 103.47(7) . . ?
N1 Tb1 N5 106.89(7) . . ?
N3 Tb1 N5 113.22(7) . . ?
N1 Tb1 N4 107.61(7) . . ?
N3 Tb1 N4 111.72(7) . . ?
N5 Tb1 N4 113.17(7) . . ?
N2 Tb2 N8 107.70(7) . . ?
N2 Tb2 N7 105.45(7) . . ?
N8 Tb2 N7 110.35(7) . . ?
N2 Tb2 N6 107.00(7) . . ?
N8 Tb2 N6 112.27(7) . . ?
N7 Tb2 N6 113.61(7) . . ?
N3 Si1 C1 113.12(11) . . ?
N3 Si1 C2 112.29(11) . . ?
C1 Si1 C2 106.10(12) . . ?
N3 Si1 C3 112.94(11) . . ?
C1 Si1 C3 104.37(12) . . ?
C2 Si1 C3 107.41(12) . . ?
N3 Si2 C6 112.65(11) . . ?
N3 Si2 C4 113.55(11) . . ?
C6 Si2 C4 103.64(12) . . ?
N3 Si2 C5 111.77(11) . . ?
C6 Si2 C5 105.83(12) . . ?
C4 Si2 C5 108.82(12) . . ?
N4 Si3 C8 112.79(11) . . ?
N4 Si3 C9 112.94(12) . . ?
C8 Si3 C9 106.17(13) . . ?
N4 Si3 C7 114.57(12) . . ?
C8 Si3 C7 103.43(13) . . ?
C9 Si3 C7 106.09(12) . . ?
N4 Si4 C11 112.90(11) . . ?
N4 Si4 C10 114.73(11) . . ?
C11 Si4 C10 103.74(13) . . ?
N4 Si4 C12 112.61(12) . . ?
C11 Si4 C12 105.65(13) . . ?
C10 Si4 C12 106.37(12) . . ?
N5 Si5 C15 114.48(11) . . ?
N5 Si5 C14 111.54(11) . . ?
C15 Si5 C14 105.97(12) . . ?
N5 Si5 C13 113.27(11) . . ?
C15 Si5 C13 104.88(12) . . ?
C14 Si5 C13 105.99(12) . . ?
N5 Si6 C16 112.05(11) . . ?
N5 Si6 C17 112.17(11) . . ?
C16 Si6 C17 107.77(12) . . ?
N5 Si6 C18 114.47(11) . . ?
C16 Si6 C18 103.70(12) . . ?
C17 Si6 C18 106.06(12) . . ?
N6 Si7 C20 112.41(11) . . ?
N6 Si7 C19 112.53(12) . . ?
C20 Si7 C19 106.08(13) . . ?
N6 Si7 C21 113.93(11) . . ?
C20 Si7 C21 104.36(12) . . ?
C19 Si7 C21 106.87(12) . . ?
N6 Si8 C23 112.33(11) . . ?
N6 Si8 C22 113.62(12) . . ?
C23 Si8 C22 106.72(13) . . ?
N6 Si8 C24 114.22(12) . . ?
C23 Si8 C24 104.21(13) . . ?
C22 Si8 C24 104.92(13) . . ?
N7 Si9 C27 111.64(12) . . ?
N7 Si9 C25 112.45(11) . . ?
C27 Si9 C25 108.24(13) . . ?
N7 Si9 C26 114.77(12) . . ?
C27 Si9 C26 105.23(14) . . ?
C25 Si9 C26 103.90(13) . . ?
N7 Si10 C28 113.37(11) . . ?
N7 Si10 C29 114.10(12) . . ?
C28 Si10 C29 105.61(13) . . ?
N7 Si10 C30 112.62(12) . . ?
C28 Si10 C30 105.12(12) . . ?
C29 Si10 C30 105.21(13) . . ?
N8 Si11 C32 113.77(11) . . ?
N8 Si11 C31 111.58(11) . . ?
C32 Si11 C31 105.36(12) . . ?
N8 Si11 C33 113.63(11) . . ?
C32 Si11 C33 102.80(12) . . ?
C31 Si11 C33 109.04(12) . . ?
N8 Si12 C34 112.51(11) . . ?
N8 Si12 C35 112.74(11) . . ?
C34 Si12 C35 106.95(12) . . ?
N8 Si12 C36 113.60(11) . . ?
C34 Si12 C36 103.35(12) . . ?
C35 Si12 C36 107.00(12) . . ?
N2 N1 Tb1 177.89(17) . . ?
N1 N2 Tb2 177.41(17) . . ?
Si2 N3 Si1 118.06(11) . . ?
Si2 N3 Tb1 121.44(10) . . ?
Si1 N3 Tb1 120.42(10) . . ?
Si4 N4 Si3 120.80(12) . . ?
Si4 N4 Tb1 121.87(10) . . ?
Si3 N4 Tb1 117.30(10) . . ?
Si6 N5 Si5 120.19(12) . . ?
Si6 N5 Tb1 121.35(10) . . ?
Si5 N5 Tb1 118.12(10) . . ?
Si7 N6 Si8 119.57(12) . . ?
Si7 N6 Tb2 122.63(11) . . ?
Si8 N6 Tb2 117.72(10) . . ?
Si9 N7 Si10 120.48(12) . . ?
Si9 N7 Tb2 121.28(11) . . ?
Si10 N7 Tb2 118.11(10) . . ?
Si11 N8 Si12 118.63(11) . . ?
Si11 N8 Tb2 122.09(10) . . ?
Si12 N8 Tb2 118.71(10) . . ?
O2 K1 O6 94.68(6) . . ?
O2 K1 O5 121.33(6) . . ?
O6 K1 O5 59.90(6) . . ?
O2 K1 O4 97.58(6) . . ?
O6 K1 O4 99.51(5) . . ?
O5 K1 O4 135.60(6) . . ?
O2 K1 O1 60.72(6) . . ?
O6 K1 O1 131.56(6) . . ?
O5 K1 O1 96.04(6) . . ?
O4 K1 O1 123.15(6) . . ?
O2 K1 O3 134.10(6) . . ?
O6 K1 O3 125.92(6) . . ?
O5 K1 O3 99.31(6) . . ?
O4 K1 O3 59.15(5) . . ?
O1 K1 O3 97.34(6) . . ?
O2 K1 N9 120.46(6) . . ?
O6 K1 N9 120.22(6) . . ?
O5 K1 N9 60.57(6) . . ?
O4 K1 N9 119.12(6) . . ?
O1 K1 N9 60.05(6) . . ?
O3 K1 N9 60.27(6) . . ?
O2 K1 N10 59.92(6) . . ?
O6 K1 N10 60.05(6) . . ?
O5 K1 N10 119.75(6) . . ?
O4 K1 N10 60.26(6) . . ?
O1 K1 N10 120.26(6) . . ?
O3 K1 N10 119.11(6) . . ?
N9 K1 N10 179.38(7) . . ?
C38 O1 C39 110.7(2) . . ?
C38 O1 K1 115.99(16) . . ?
C39 O1 K1 110.53(16) . . ?
C40 O2 C41 112.5(2) . . ?
C40 O2 K1 115.38(16) . . ?
C41 O2 K1 116.80(16) . . ?
C45 O3 C44 111.7(2) . . ?
C45 O3 K1 111.58(14) . . ?
C44 O3 K1 113.06(15) . . ?
C46 O4 C47 112.0(2) . . ?
C46 O4 K1 117.46(15) . . ?
C47 O4 K1 115.75(15) . . ?
C50 O5 C51 111.5(2) . . ?
C50 O5 K1 115.14(16) . . ?
C51 O5 K1 114.06(15) . . ?
C52 O6 C53 111.8(2) . . ?
C52 O6 K1 115.59(16) . . ?
C53 O6 K1 118.51(15) . . ?
C37 N9 C49 109.1(2) . . ?
C37 N9 C43 109.8(2) . . ?
C49 N9 C43 110.0(2) . . ?
C37 N9 K1 109.54(16) . . ?
C49 N9 K1 109.00(17) . . ?
C43 N9 K1 109.28(15) . . ?
C48 N10 C54 109.6(2) . . ?
C48 N10 C42 109.9(2) . . ?
C54 N10 C42 110.1(2) . . ?
C48 N10 K1 109.12(15) . . ?
C54 N10 K1 108.81(16) . . ?
C42 N10 K1 109.21(16) . . ?
N9 C37 C38 113.7(2) . . ?
O1 C38 C37 109.4(2) . . ?
O1 C39 C40 108.9(3) . . ?
O2 C40 C39 109.2(3) . . ?
O2 C41 C42 108.3(2) . . ?
N10 C42 C41 113.3(2) . . ?
N9 C43 C44 113.4(2) . . ?
O3 C44 C43 108.5(2) . . ?
O3 C45 C46 109.1(2) . . ?
O4 C46 C45 108.5(2) . . ?
O4 C47 C48 108.8(2) . . ?
N10 C48 C47 114.2(2) . . ?
N9 C49 C50 113.9(2) . . ?
O5 C50 C49 109.0(2) . . ?
O5 C51 C52 109.0(2) . . ?
O6 C52 C51 108.6(2) . . ?
O6 C53 C54 108.5(2) . . ?
N10 C54 C53 113.4(2) . . ?
O12 K2 O8 97.39(6) . . ?
O12 K2 O9 134.61(6) . . ?
O8 K2 O9 122.49(6) . . ?
O12 K2 O7 121.85(6) . . ?
O8 K2 O7 59.87(5) . . ?
O9 K2 O7 98.28(6) . . ?
O12 K2 O11 60.44(5) . . ?
O8 K2 O11 134.79(6) . . ?
O9 K2 O11 97.32(5) . . ?
O7 K2 O11 96.87(5) . . ?
O12 K2 O10 97.52(5) . . ?
O8 K2 O10 98.73(6) . . ?
O9 K2 O10 58.79(5) . . ?
O7 K2 O10 135.76(6) . . ?
O11 K2 O10 121.54(5) . . ?
O12 K2 N12 60.89(6) . . ?
O8 K2 N12 61.11(6) . . ?
O9 K2 N12 117.92(6) . . ?
O7 K2 N12 120.66(6) . . ?
O11 K2 N12 120.71(6) . . ?
O10 K2 N12 59.62(6) . . ?
O12 K2 N11 120.11(6) . . ?
O8 K2 N11 118.46(6) . . ?
O9 K2 N11 61.42(6) . . ?
O7 K2 N11 59.03(5) . . ?
O11 K2 N11 60.27(5) . . ?
O10 K2 N11 119.82(6) . . ?
N12 K2 N11 179.00(6) . . ?
C56 O7 C57 111.9(2) . . ?
C56 O7 K2 116.84(15) . . ?
C57 O7 K2 115.43(16) . . ?
C58 O8 C4AA 111.0(2) . . ?
C58 O8 K2 112.66(15) . . ?
C4AA O8 K2 115.54(15) . . ?
C63 O9 C62 111.1(2) . . ?
C63 O9 K2 115.71(15) . . ?
C62 O9 K2 112.15(14) . . ?
C64 O10 C65 111.7(2) . . ?
C64 O10 K2 115.64(15) . . ?
C65 O10 K2 116.95(16) . . ?
C68 O11 C69 110.81(19) . . ?
C68 O11 K2 111.87(14) . . ?
C69 O11 K2 110.28(14) . . ?
C70 O12 C71 111.54(19) . . ?
C70 O12 K2 116.07(14) . . ?
C71 O12 K2 116.40(15) . . ?
C67 N11 C61 110.5(2) . . ?
C67 N11 C55 109.3(2) . . ?
C61 N11 C55 110.0(2) . . ?
C67 N11 K2 108.91(14) . . ?
C61 N11 K2 107.15(15) . . ?
C55 N11 K2 111.03(15) . . ?
C66 N12 C60 109.4(2) . . ?
C66 N12 C72 109.3(2) . . ?
C60 N12 C72 109.5(2) . . ?
C66 N12 K2 111.47(15) . . ?
C60 N12 K2 108.32(15) . . ?
C72 N12 K2 108.87(15) . . ?
O8 C4AA C60 109.1(2) . . ?
N11 C55 C56 113.3(2) . . ?
O7 C56 C55 108.1(2) . . ?
O7 C57 C58 108.8(2) . . ?
O8 C58 C57 109.2(2) . . ?
N12 C60 C4AA 113.7(2) . . ?
N11 C61 C62 113.7(2) . . ?
O9 C62 C61 109.5(2) . . ?
O9 C63 C64 109.7(2) . . ?
O10 C64 C63 109.0(2) . . ?
O10 C65 C66 108.8(2) . . ?
N12 C66 C65 114.1(2) . . ?
N11 C67 C68 112.8(2) . . ?
O11 C68 C67 108.7(2) . . ?
O11 C69 C70 109.9(2) . . ?
O12 C70 C69 108.1(2) . . ?
O12 C71 C72 109.1(2) . . ?
N12 C72 C71 113.1(2) . . ?
C75 O13 C73 112.0(3) . . ?
O13 C73 C74 109.0(3) . . ?
O13 C75 C76 109.0(3) . . ?
C77 O14 C79 112.3(2) . . ?
O14 C77 C78 108.6(2) . . ?
O14 C79 C80 108.2(2) . . ?

loop_
_geom_bond_atom_site_label_1
_geom_bond_atom_site_label_2
_geom_bond_distance
_geom_bond_site_symmetry_2
_geom_bond_publ_flag
Tb1 N1 2.191(2) . ?
Tb1 N3 2.3223(19) . ?
Tb1 N5 2.327(2) . ?
Tb1 N4 2.3406(19) . ?
Tb2 N2 2.187(2) . ?
Tb2 N8 2.3126(19) . ?
Tb2 N7 2.329(2) . ?
Tb2 N6 2.331(2) . ?
Si1 N3 1.716(2) . ?
Si1 C1 1.868(3) . ?
Si1 C2 1.888(3) . ?
Si1 C3 1.892(3) . ?
Si2 N3 1.714(2) . ?
Si2 C6 1.874(3) . ?
Si2 C4 1.881(3) . ?
Si2 C5 1.885(3) . ?
Si3 N4 1.717(2) . ?
Si3 C8 1.873(3) . ?
Si3 C9 1.884(3) . ?
Si3 C7 1.889(3) . ?
Si4 N4 1.710(2) . ?
Si4 C11 1.882(3) . ?
Si4 C10 1.883(3) . ?
Si4 C12 1.888(3) . ?
Si5 N5 1.716(2) . ?
Si5 C15 1.877(3) . ?
Si5 C14 1.878(3) . ?
Si5 C13 1.896(3) . ?
Si6 N5 1.714(2) . ?
Si6 C16 1.876(3) . ?
Si6 C17 1.879(3) . ?
Si6 C18 1.881(3) . ?
Si7 N6 1.710(2) . ?
Si7 C20 1.876(3) . ?
Si7 C19 1.884(3) . ?
Si7 C21 1.885(3) . ?
Si8 N6 1.716(2) . ?
Si8 C23 1.878(3) . ?
Si8 C22 1.882(3) . ?
Si8 C24 1.887(3) . ?
Si9 N7 1.713(2) . ?
Si9 C27 1.876(3) . ?
Si9 C25 1.877(3) . ?
Si9 C26 1.884(3) . ?
Si10 N7 1.713(2) . ?
Si10 C28 1.870(3) . ?
Si10 C29 1.884(3) . ?
Si10 C30 1.894(3) . ?
Si11 N8 1.713(2) . ?
Si11 C32 1.880(3) . ?
Si11 C31 1.883(3) . ?
Si11 C33 1.891(3) . ?
Si12 N8 1.724(2) . ?
Si12 C34 1.872(3) . ?
Si12 C35 1.883(3) . ?
Si12 C36 1.893(3) . ?
N1 N2 1.217(3) . ?
K1 O2 2.795(2) . ?
K1 O6 2.8016(19) . ?
K1 O5 2.8265(19) . ?
K1 O4 2.8321(18) . ?
K1 O1 2.8380(19) . ?
K1 O3 2.909(2) . ?
K1 N9 3.031(2) . ?
K1 N10 3.038(2) . ?
O1 C38 1.420(3) . ?
O1 C39 1.427(3) . ?
O2 C40 1.420(3) . ?
O2 C41 1.426(3) . ?
O3 C45 1.425(3) . ?
O3 C44 1.431(3) . ?
O4 C46 1.425(3) . ?
O4 C47 1.428(3) . ?
O5 C50 1.421(4) . ?
O5 C51 1.427(3) . ?
O6 C52 1.422(3) . ?
O6 C53 1.426(3) . ?
N9 C37 1.469(3) . ?
N9 C49 1.475(4) . ?
N9 C43 1.476(4) . ?
N10 C48 1.470(3) . ?
N10 C54 1.471(3) . ?
N10 C42 1.475(3) . ?
C37 C38 1.499(4) . ?
C39 C40 1.487(5) . ?
C41 C42 1.498(4) . ?
C43 C44 1.507(4) . ?
C45 C46 1.497(4) . ?
C47 C48 1.505(4) . ?
C49 C50 1.511(4) . ?
C51 C52 1.484(4) . ?
C53 C54 1.512(4) . ?
K2 O12 2.8028(18) . ?
K2 O8 2.8278(19) . ?
K2 O9 2.8447(19) . ?
K2 O7 2.8565(19) . ?
K2 O11 2.8859(18) . ?
K2 O10 2.888(2) . ?
K2 N12 3.004(2) . ?
K2 N11 3.048(2) . ?
O7 C56 1.426(3) . ?
O7 C57 1.426(3) . ?
O8 C58 1.424(3) . ?
O8 C4AA 1.432(3) . ?
O9 C63 1.423(3) . ?
O9 C62 1.437(3) . ?
O10 C64 1.418(3) . ?
O10 C65 1.427(3) . ?
O11 C68 1.429(3) . ?
O11 C69 1.432(3) . ?
O12 C70 1.426(3) . ?
O12 C71 1.431(3) . ?
N11 C67 1.475(3) . ?
N11 C61 1.477(3) . ?
N11 C55 1.479(3) . ?
N12 C66 1.472(3) . ?
N12 C60 1.475(3) . ?
N12 C72 1.479(3) . ?
C4AA C60 1.504(4) . ?
C55 C56 1.508(4) . ?
C57 C58 1.494(4) . ?
C61 C62 1.501(4) . ?
C63 C64 1.490(4) . ?
C65 C66 1.511(4) . ?
C67 C68 1.503(4) . ?
C69 C70 1.496(4) . ?
C71 C72 1.505(4) . ?
O13 C75 1.412(4) . ?
O13 C73 1.422(4) . ?
C73 C74 1.508(5) . ?
C75 C76 1.500(6) . ?
O14 C77 1.425(3) . ?
O14 C79 1.428(3) . ?
C77 C78 1.500(4) . ?
C79 C80 1.504(4) . ?
